data_4065692
loop_
_publ_author_name
'Montalvo, Elizabeth'
'Ziller, Joseph W.'
'DiPasquale, Antonio G.'
'Rheingold, Arnold L.'
'Evans, William J.'

_publ_section_title
;
 Utility of the 1,3,4,6,7,8-Hexahydro-2H-pyrimido[1,2-a]pyrimidinato
 Ligand, (hpp)&#x2212;, in Stabilizing Uranium Metallocene Mono-Alkyl and
 &#x201C;Tuck-in&#x201D; Complexes
;
_journal_issue 9
_journal_name_full Organometallics
_journal_page_first 2104
_journal_paper_doi 10.1021/om100076s
_journal_volume 29
_journal_year 2010
_chemical_formula_sum 'C27 H41 N3 U'
_chemical_formula_weight 645.66
_chemical_name_systematic
; 
 ? 
;
_space_group_IT_number 2
_symmetry_cell_setting triclinic
_symmetry_space_group_name_Hall '-P 1'
_symmetry_space_group_name_H-M 'P -1'
_atom_sites_solution_hydrogens mixed
_atom_sites_solution_primary direct
_atom_sites_solution_secondary difmap
_audit_creation_method SHELXTL
_cell_angle_alpha 82.0205(10)
_cell_angle_beta 84.9103(10)
_cell_angle_gamma 67.1607(10)
_cell_formula_units_Z 2
_cell_length_a 8.6188(8)
_cell_length_b 9.2322(9)
_cell_length_c 17.4294(16)
_cell_measurement_reflns_used 9958
_cell_measurement_temperature 103(2)
_cell_measurement_theta_max 28.60
_cell_measurement_theta_min 2.41
_cell_volume 1264.8(2)
_computing_cell_refinement 'Bruker SMART APEX2/SAINT'
_computing_data_collection 'Bruker SMART APEX2'
_computing_data_reduction 'Bruker SAINT'
_computing_molecular_graphics 'Bruker SHELXTL'
_computing_publication_material 'Bruker SHELXTL'
_computing_structure_refinement 'Bruker SHELXTL'
_computing_structure_solution 'Bruker SHELXTL'
_diffrn_ambient_temperature 103(2)
_diffrn_measured_fraction_theta_full 0.964
_diffrn_measured_fraction_theta_max 0.964
_diffrn_measurement_device_type 'Bruker SMART APEX II CCD'
_diffrn_measurement_method 'phi and omega'
_diffrn_radiation_monochromator graphite
_diffrn_radiation_source 'fine-focus sealed tube'
_diffrn_radiation_type MoK\a
_diffrn_radiation_wavelength 0.71073
_diffrn_reflns_av_R_equivalents 0.0165
_diffrn_reflns_av_sigmaI/netI 0.0188
_diffrn_reflns_limit_h_max 11
_diffrn_reflns_limit_h_min -11
_diffrn_reflns_limit_k_max 11
_diffrn_reflns_limit_k_min -11
_diffrn_reflns_limit_l_max 22
_diffrn_reflns_limit_l_min -22
_diffrn_reflns_number 14730
_diffrn_reflns_theta_full 27.88
_diffrn_reflns_theta_max 27.88
_diffrn_reflns_theta_min 2.36
_exptl_absorpt_coefficient_mu 6.435
_exptl_absorpt_correction_T_max 0.2754
_exptl_absorpt_correction_T_min 0.1730
_exptl_absorpt_correction_type multi-scan
_exptl_absorpt_process_details 'Bruker SADABS'
_exptl_crystal_colour brown
_exptl_crystal_density_diffrn 1.695
_exptl_crystal_density_meas ?
_exptl_crystal_density_method 'not measured'
_exptl_crystal_description irregular
_exptl_crystal_F_000 632
_exptl_crystal_size_max 0.42
_exptl_crystal_size_mid 0.28
_exptl_crystal_size_min 0.27
_refine_diff_density_max 2.895
_refine_diff_density_min -1.074
_refine_diff_density_rms 0.125
_refine_ls_extinction_method none
_refine_ls_goodness_of_fit_ref 1.063
_refine_ls_hydrogen_treatment mixed
_refine_ls_matrix_type full
_refine_ls_number_parameters 433
_refine_ls_number_reflns 5818
_refine_ls_number_restraints 0
_refine_ls_restrained_S_all 1.063
_refine_ls_R_factor_all 0.0213
_refine_ls_R_factor_gt 0.0207
_refine_ls_shift/su_max 0.002
_refine_ls_shift/su_mean 0.000
_refine_ls_structure_factor_coef Fsqd
_refine_ls_weighting_details 'calc w=1/[\s^2^(Fo^2^)+(0.0304P)^2^+3.2918P] where P=(Fo^2^+2Fc^2^)/3'
_refine_ls_weighting_scheme calc
_refine_ls_wR_factor_gt 0.0548
_refine_ls_wR_factor_ref 0.0550
_reflns_number_gt 5692
_reflns_number_total 5818
_reflns_threshold_expression >2sigma(I)
_cod_data_source_file om100076s_si_001.cif
_cod_data_source_block em28
_cod_depositor_comments
;
The following automatic conversions were performed:

'_symmetry_cell_setting' value 'Triclinic' changed to 'triclinic'
according to /home/saulius/struct/CIF-dictionaries/cif_core.dic
dictionary named 'cif_core.dic' version 2.4.1 from 2010-06-29.

Automatic conversion script
Id: cif_fix_values 1715 2011-07-08 13:25:40Z adriana 

The following automatic conversions were performed:

'_exptl_crystal_density_meas' value 'none' was changed to '?' - the
value is perceived as not measured.

Automatic conversion script
Id: cif_fix_values 3008 2015-01-20 13:52:24Z robertas 

The following automatic conversions were performed:

'_atom_sites_solution_hydrogens' value 'difmap & geom' was changed to
'mixed'.

Automatic conversion script
Id: cif_fix_values 6452 2018-10-05 10:23:21Z andrius 
;
_cod_original_sg_symbol_H-M P-1
_cod_database_code 4065692

loop_
_symmetry_equiv_pos_as_xyz
'x, y, z'
'-x, -y, -z'

loop_
_atom_site_label
_atom_site_type_symbol
_atom_site_fract_x
_atom_site_fract_y
_atom_site_fract_z
_atom_site_U_iso_or_equiv
_atom_site_adp_type
_atom_site_occupancy
_atom_site_symmetry_multiplicity
_atom_site_calc_flag
_atom_site_refinement_flags
U1 U 1.858833(13) -0.206828(12) 0.737458(6) 0.01144(4) Uani 1 1 d .
N1 N 1.8432(3) 0.0056(3) 0.80542(15) 0.0144(5) Uani 1 1 d .
N2 N 1.6126(3) -0.0525(3) 0.80718(15) 0.0154(5) Uani 1 1 d .
N3 N 1.6035(3) 0.1468(3) 0.88256(16) 0.0169(5) Uani 1 1 d .
C1 C 1.9177(4) -0.4759(4) 0.80502(18) 0.0167(6) Uani 1 1 d .
C2 C 1.9473(4) -0.3983(4) 0.86545(18) 0.0166(6) Uani 1 1 d .
C3 C 2.1017(4) -0.3786(4) 0.84809(17) 0.0157(6) Uani 1 1 d .
C4 C 2.1749(4) -0.4469(4) 0.77868(18) 0.0151(6) Uani 1 1 d .
C5 C 2.0640(4) -0.5082(3) 0.75243(18) 0.0151(6) Uani 1 1 d .
C6 C 1.7496(4) -0.4299(4) 0.7758(2) 0.0206(6) Uani 1 1 d .
C7 C 1.8308(5) -0.3428(4) 0.9342(2) 0.0225(7) Uani 1 1 d .
C8 C 2.1847(5) -0.3122(4) 0.8986(2) 0.0220(7) Uani 1 1 d .
C9 C 2.3475(4) -0.4647(4) 0.74560(19) 0.0199(6) Uani 1 1 d .
H9A H 2.3582 -0.3618 0.7397 0.030 Uiso 1 1 calc R
H9B H 2.3642 -0.5040 0.6949 0.030 Uiso 1 1 calc R
H9C H 2.4326 -0.5399 0.7807 0.030 Uiso 1 1 calc R
C10 C 2.0947(5) -0.6009(4) 0.6845(2) 0.0211(6) Uani 1 1 d .
C11 C 1.8054(4) -0.2022(4) 0.58152(17) 0.0171(6) Uani 1 1 d .
C12 C 1.9574(4) -0.1774(4) 0.58277(17) 0.0169(6) Uani 1 1 d .
C13 C 1.9172(4) -0.0272(4) 0.60926(17) 0.0158(6) Uani 1 1 d .
C14 C 1.7400(4) 0.0412(4) 0.62345(17) 0.0149(6) Uani 1 1 d .
C15 C 1.6715(4) -0.0686(4) 0.60763(18) 0.0168(6) Uani 1 1 d .
C16 C 1.7803(5) -0.3344(5) 0.5491(2) 0.0249(7) Uani 1 1 d .
C17 C 2.1303(5) -0.2775(4) 0.5531(2) 0.0232(7) Uani 1 1 d .
C18 C 2.0441(5) 0.0425(4) 0.6196(2) 0.0223(7) Uani 1 1 d .
C19 C 1.6405(5) 0.2035(4) 0.6466(2) 0.0215(7) Uani 1 1 d .
C20 C 1.4882(4) -0.0443(5) 0.6134(2) 0.0238(7) Uani 1 1 d .
C21 C 1.6837(4) 0.0368(4) 0.83306(17) 0.0137(5) Uani 1 1 d .
C22 C 1.4462(4) -0.0400(4) 0.8382(2) 0.0218(7) Uani 1 1 d .
C23 C 1.3396(5) 0.1283(5) 0.8543(2) 0.0277(8) Uani 1 1 d .
C24 C 1.4278(4) 0.1836(4) 0.9075(2) 0.0212(7) Uani 1 1 d .
C25 C 1.6877(4) 0.2353(4) 0.9139(2) 0.0199(6) Uani 1 1 d .
C26 C 1.8780(4) 0.1541(4) 0.9049(2) 0.0201(6) Uani 1 1 d .
C27 C 1.9255(4) 0.1079(4) 0.82310(19) 0.0179(6) Uani 1 1 d .
H6A H 1.741(6) -0.484(6) 0.735(3) 0.032(12) Uiso 1 1 d .
H6B H 1.659(6) -0.401(6) 0.814(3) 0.027(11) Uiso 1 1 d .
H7A H 1.824(6) -0.238(7) 0.945(3) 0.039(13) Uiso 1 1 d .
H7B H 1.868(6) -0.404(6) 0.982(3) 0.036(13) Uiso 1 1 d .
H7C H 1.730(7) -0.342(6) 0.929(3) 0.038(13) Uiso 1 1 d .
H8A H 2.245(7) -0.264(6) 0.869(3) 0.036(13) Uiso 1 1 d .
H8B H 2.103(7) -0.229(7) 0.922(3) 0.039(14) Uiso 1 1 d .
H8C H 2.248(8) -0.381(8) 0.933(4) 0.055(17) Uiso 1 1 d .
H10A H 1.993(5) -0.576(5) 0.659(2) 0.019(10) Uiso 1 1 d .
H10B H 2.170(6) -0.582(5) 0.652(3) 0.022(11) Uiso 1 1 d .
H10C H 2.148(6) -0.714(6) 0.699(3) 0.039(13) Uiso 1 1 d .
H16A H 1.884(7) -0.412(6) 0.542(3) 0.037(13) Uiso 1 1 d .
H16B H 1.731(7) -0.297(7) 0.501(4) 0.052(16) Uiso 1 1 d .
H16C H 1.713(7) -0.370(6) 0.582(3) 0.040(14) Uiso 1 1 d .
H17A H 2.220(6) -0.299(6) 0.590(3) 0.031(12) Uiso 1 1 d .
H17B H 2.168(7) -0.224(7) 0.508(3) 0.043(14) Uiso 1 1 d .
H17C H 2.134(7) -0.373(7) 0.539(3) 0.045(15) Uiso 1 1 d .
H18A H 2.121(6) -0.019(6) 0.661(3) 0.029(12) Uiso 1 1 d .
H18C H 2.110(6) 0.048(6) 0.572(3) 0.035(13) Uiso 1 1 d .
H18C H 1.993(7) 0.142(7) 0.634(3) 0.047(15) Uiso 1 1 d .
H19A H 1.538(7) 0.213(7) 0.683(3) 0.046(15) Uiso 1 1 d .
H19B H 1.714(8) 0.245(7) 0.670(3) 0.057(17) Uiso 1 1 d .
H19C H 1.587(6) 0.280(6) 0.602(3) 0.037(13) Uiso 1 1 d .
H20A H 1.442(7) -0.008(7) 0.565(4) 0.052(16) Uiso 1 1 d .
H20B H 1.431(7) 0.019(7) 0.645(3) 0.044(15) Uiso 1 1 d .
H20C H 1.474(7) -0.147(7) 0.635(3) 0.040(14) Uiso 1 1 d .
H22A H 1.402(5) -0.076(5) 0.803(2) 0.019(10) Uiso 1 1 d .
H22B H 1.455(6) -0.110(6) 0.891(3) 0.039(14) Uiso 1 1 d .
H23A H 1.222(7) 0.139(6) 0.881(3) 0.040(14) Uiso 1 1 d .
H23B H 1.316(7) 0.202(6) 0.800(3) 0.040(14) Uiso 1 1 d .
H24A H 1.376(6) 0.293(6) 0.908(3) 0.027(11) Uiso 1 1 d .
H24B H 1.421(6) 0.128(6) 0.958(3) 0.030(12) Uiso 1 1 d .
H25A H 1.653(5) 0.332(6) 0.886(3) 0.023(11) Uiso 1 1 d .
H25B H 1.654(6) 0.245(5) 0.967(3) 0.026(11) Uiso 1 1 d .
H26A H 1.931(5) 0.222(5) 0.916(2) 0.015(9) Uiso 1 1 d .
H26B H 1.917(6) 0.060(6) 0.941(3) 0.027(11) Uiso 1 1 d .
H27A H 2.048(5) 0.050(5) 0.814(2) 0.015(9) Uiso 1 1 d .
H27B H 1.889(5) 0.198(5) 0.786(2) 0.020(10) Uiso 1 1 d .

loop_
_atom_site_aniso_label
_atom_site_aniso_U_11
_atom_site_aniso_U_22
_atom_site_aniso_U_33
_atom_site_aniso_U_23
_atom_site_aniso_U_13
_atom_site_aniso_U_12
U1 0.01196(6) 0.00942(6) 0.01287(6) -0.00236(4) -0.00024(4) -0.00370(4)
N1 0.0129(12) 0.0175(13) 0.0157(12) -0.0042(9) 0.0007(9) -0.0083(10)
N2 0.0141(12) 0.0134(12) 0.0194(13) -0.0044(10) 0.0020(10) -0.0057(10)
N3 0.0154(13) 0.0158(13) 0.0195(13) -0.0074(10) 0.0017(10) -0.0047(10)
C1 0.0189(15) 0.0125(14) 0.0193(15) 0.0019(11) -0.0033(11) -0.0072(12)
C2 0.0179(15) 0.0139(14) 0.0155(14) 0.0013(11) -0.0012(11) -0.0044(12)
C3 0.0189(15) 0.0128(14) 0.0137(14) -0.0005(11) -0.0029(11) -0.0040(12)
C4 0.0145(14) 0.0116(13) 0.0172(14) -0.0019(11) -0.0013(11) -0.0025(11)
C5 0.0140(14) 0.0078(13) 0.0213(15) -0.0019(11) -0.0033(11) -0.0014(11)
C6 0.0167(15) 0.0178(15) 0.0305(18) -0.0017(13) -0.0027(13) -0.0100(13)
C7 0.0192(16) 0.0224(17) 0.0191(16) 0.0028(13) 0.0014(12) -0.0029(14)
C8 0.0256(17) 0.0207(17) 0.0199(16) -0.0041(13) -0.0055(13) -0.0075(14)
C9 0.0192(15) 0.0183(15) 0.0216(16) -0.0048(12) 0.0005(12) -0.0059(13)
C10 0.0229(17) 0.0169(16) 0.0235(16) -0.0065(12) -0.0037(13) -0.0056(13)
C11 0.0213(15) 0.0177(15) 0.0129(14) -0.0032(11) -0.0021(11) -0.0073(13)
C12 0.0189(15) 0.0175(15) 0.0123(13) -0.0026(11) 0.0016(11) -0.0049(12)
C13 0.0177(15) 0.0173(15) 0.0124(13) 0.0008(11) -0.0002(11) -0.0074(12)
C14 0.0170(14) 0.0122(14) 0.0134(13) -0.0006(10) -0.0015(11) -0.0034(12)
C15 0.0166(15) 0.0177(15) 0.0149(14) -0.0009(11) -0.0031(11) -0.0052(12)
C16 0.0300(19) 0.0219(17) 0.0238(18) -0.0079(14) -0.0047(14) -0.0083(15)
C17 0.0213(17) 0.0219(17) 0.0193(16) -0.0016(13) 0.0035(13) -0.0018(14)
C18 0.0230(17) 0.0250(18) 0.0217(17) -0.0001(13) -0.0013(13) -0.0127(14)
C19 0.0272(17) 0.0137(15) 0.0205(16) -0.0025(12) 0.0000(13) -0.0043(13)
C20 0.0166(16) 0.0297(19) 0.0230(17) -0.0007(14) -0.0029(13) -0.0070(14)
C21 0.0150(14) 0.0119(13) 0.0124(13) -0.0007(10) -0.0005(10) -0.0032(11)
C22 0.0168(15) 0.0232(17) 0.0278(17) -0.0070(13) 0.0048(13) -0.0100(13)
C23 0.0186(16) 0.0294(19) 0.034(2) -0.0089(15) -0.0005(14) -0.0066(15)
C24 0.0172(15) 0.0195(16) 0.0237(17) -0.0067(13) 0.0053(12) -0.0035(13)
C25 0.0217(16) 0.0191(16) 0.0209(16) -0.0094(13) 0.0037(12) -0.0085(13)
C26 0.0198(16) 0.0227(16) 0.0210(16) -0.0080(13) -0.0019(12) -0.0094(13)
C27 0.0177(15) 0.0184(15) 0.0228(16) -0.0086(12) 0.0017(12) -0.0111(13)

loop_
_atom_type_symbol
_atom_type_description
_atom_type_scat_dispersion_real
_atom_type_scat_dispersion_imag
_atom_type_scat_source
C C 0.0033 0.0016 'International Tables Vol C Tables 4.2.6.8 and 6.1.1.4'
H H 0.0000 0.0000 'International Tables Vol C Tables 4.2.6.8 and 6.1.1.4'
N N 0.0061 0.0033 'International Tables Vol C Tables 4.2.6.8 and 6.1.1.4'
U U -9.6767 9.6646 'International Tables Vol C Tables 4.2.6.8 and 6.1.1.4'

loop_
_geom_angle_atom_site_label_1
_geom_angle_atom_site_label_2
_geom_angle_atom_site_label_3
_geom_angle
Cnt1 U1 N1 105.5
Cnt1 U1 N2 115.1
Cnt1 U1 C21 112.0
Cnt1 U1 C6 63.0
Cnt2 U1 N1 103.7
Cnt2 U1 N2 105.2
Cnt2 U1 C21 107.5
Cnt2 U1 C6 115.2
Cnt1 U1 Cnt2 138.7
N1 U1 N2 56.25(9)
N1 U1 C1 121.44(10)
N2 U1 C1 101.84(10)
N1 U1 C6 130.78(10)
N2 U1 C6 84.29(10)
C1 U1 C6 33.62(10)
N1 U1 C2 88.92(10)
N2 U1 C2 87.64(10)
C1 U1 C2 32.82(10)
C6 U1 C2 58.54(11)
N1 U1 C5 130.55(9)
N2 U1 C5 134.30(9)
C1 U1 C5 32.64(10)
C6 U1 C5 58.04(10)
C2 U1 C5 52.07(10)
N1 U1 C13 84.89(9)
N2 U1 C13 109.76(9)
C1 U1 C13 147.09(10)
C6 U1 C13 140.34(11)
C2 U1 C13 153.51(10)
C5 U1 C13 115.74(10)
N1 U1 C14 80.07(9)
N2 U1 C14 82.75(9)
C1 U1 C14 156.94(10)
C6 U1 C14 126.75(10)
C2 U1 C14 168.21(10)
C5 U1 C14 139.41(9)
C13 U1 C14 30.15(9)
N1 U1 C15 105.94(9)
N2 U1 C15 85.02(9)
C1 U1 C15 127.20(10)
C6 U1 C15 97.59(10)
C2 U1 C15 155.67(10)
C5 U1 C15 121.85(10)
C13 U1 C15 49.55(9)
C14 U1 C15 29.98(9)
N1 U1 C12 114.32(9)
N2 U1 C12 131.13(9)
C1 U1 C12 118.30(10)
C6 U1 C12 113.84(11)
C2 U1 C12 141.01(10)
C5 U1 C12 90.32(10)
C13 U1 C12 30.12(9)
C14 U1 C12 49.50(9)
C15 U1 C12 49.19(9)
N1 U1 C11 128.93(9)
N2 U1 C11 113.23(9)
C1 U1 C11 109.59(10)
C6 U1 C11 91.08(11)
C2 U1 C11 142.11(10)
C5 U1 C11 93.89(10)
C13 U1 C11 49.27(9)
C14 U1 C11 49.19(9)
C15 U1 C11 29.68(9)
C12 U1 C11 29.57(10)
N1 U1 C3 81.16(9)
N2 U1 C3 106.62(9)
C1 U1 C3 51.60(10)
C6 U1 C3 84.01(10)
C2 U1 C3 29.89(10)
C5 U1 C3 49.64(9)
C13 U1 C3 123.63(9)
C14 U1 C3 149.03(9)
C15 U1 C3 168.36(9)
C12 U1 C3 119.65(9)
C11 U1 C3 139.12(9)
N1 U1 C4 103.35(9)
N2 U1 C4 135.22(9)
C1 U1 C4 51.51(10)
C6 U1 C4 83.70(10)
C2 U1 C4 49.78(9)
C5 U1 C4 29.72(9)
C13 U1 C4 106.86(9)
C14 U1 C4 137.00(9)
C15 U1 C4 139.34(9)
C12 U1 C4 92.99(9)
C11 U1 C4 109.98(9)
C3 U1 C4 29.17(9)
N1 U1 C21 28.21(9)
N2 U1 C21 28.08(9)
C1 U1 C21 113.30(10)
C6 U1 C21 107.65(10)
C2 U1 C21 86.97(9)
C5 U1 C21 138.79(9)
C13 U1 C21 99.11(9)
C14 U1 C21 81.34(9)
C15 U1 C21 97.09(9)
C12 U1 C21 128.37(9)
C11 U1 C21 126.46(9)
C3 U1 C21 93.38(9)
C4 U1 C21 121.40(9)
C21 N1 C27 117.5(3)
C21 N1 U1 95.16(18)
C27 N1 U1 147.2(2)
C21 N2 C22 118.4(3)
C21 N2 U1 95.22(19)
C22 N2 U1 145.2(2)
C21 N3 C24 121.7(3)
C21 N3 C25 122.3(3)
C24 N3 C25 116.0(3)
C2 C1 C5 105.9(3)
C2 C1 C6 121.4(3)
C5 C1 C6 120.8(3)
C2 C1 U1 78.93(18)
C5 C1 U1 80.13(17)
C6 C1 U1 76.61(18)
C3 C2 C1 108.7(3)
C3 C2 C7 125.6(3)
C1 C2 C7 125.8(3)
C3 C2 U1 82.75(18)
C1 C2 U1 68.25(17)
C7 C2 U1 113.8(2)
C2 C3 C4 108.8(3)
C2 C3 C8 125.8(3)
C4 C3 C8 125.1(3)
C2 C3 U1 67.37(17)
C4 C3 U1 76.54(17)
C8 C3 U1 126.8(2)
C5 C4 C3 107.7(3)
C5 C4 C9 127.1(3)
C3 C4 C9 124.9(3)
C5 C4 U1 67.51(17)
C3 C4 U1 74.29(17)
C9 C4 U1 128.7(2)
C4 C5 C1 108.9(3)
C4 C5 C10 126.6(3)
C1 C5 C10 124.4(3)
C4 C5 U1 82.77(18)
C1 C5 U1 67.23(16)
C10 C5 U1 118.8(2)
C1 C6 U1 69.77(17)
C12 C11 C15 108.1(3)
C12 C11 C16 127.6(3)
C15 C11 C16 123.9(3)
C12 C11 U1 74.22(17)
C15 C11 U1 73.95(17)
C16 C11 U1 123.6(2)
C11 C12 C13 107.9(3)
C11 C12 C17 128.0(3)
C13 C12 C17 123.7(3)
C11 C12 U1 76.21(17)
C13 C12 U1 73.41(17)
C17 C12 U1 121.8(2)
C14 C13 C12 108.1(3)
C14 C13 C18 127.4(3)
C12 C13 C18 124.5(3)
C14 C13 U1 75.64(17)
C12 C13 U1 76.47(18)
C18 C13 U1 114.2(2)
C13 C14 C15 107.7(3)
C13 C14 C19 126.5(3)
C15 C14 C19 125.6(3)
C13 C14 U1 74.21(17)
C15 C14 U1 75.62(18)
C19 C14 U1 118.7(2)
C11 C15 C14 108.1(3)
C11 C15 C20 125.7(3)
C14 C15 C20 126.1(3)
C11 C15 U1 76.37(18)
C14 C15 U1 74.41(17)
C20 C15 U1 117.8(2)
N2 C21 N1 113.2(3)
N2 C21 N3 123.4(3)
N1 C21 N3 123.4(3)
N2 C21 U1 56.70(16)
N1 C21 U1 56.63(15)
N3 C21 U1 176.5(2)
N2 C22 C23 110.8(3)
C24 C23 C22 110.4(3)
N3 C24 C23 111.2(3)
N3 C25 C26 111.0(3)
C25 C26 C27 109.4(3)
N1 C27 C26 111.2(3)

loop_
_geom_bond_atom_site_label_1
_geom_bond_atom_site_label_2
_geom_bond_distance
U1 Cnt1 2.389
U1 Cnt2 2.475
U1 N1 2.383(3)
U1 N2 2.385(3)
U1 C1 2.476(3)
U1 C6 2.567(3)
U1 C2 2.616(3)
U1 C5 2.645(3)
U1 C13 2.723(3)
U1 C14 2.742(3)
U1 C15 2.757(3)
U1 C12 2.763(3)
U1 C11 2.788(3)
U1 C3 2.812(3)
U1 C4 2.840(3)
U1 C21 2.842(3)
N1 C21 1.349(4)
N1 C27 1.460(4)
N2 C21 1.343(4)
N2 C22 1.454(4)
N3 C21 1.358(4)
N3 C24 1.457(4)
N3 C25 1.465(4)
C1 C2 1.445(4)
C1 C5 1.448(4)
C1 C6 1.461(4)
C2 C3 1.412(5)
C2 C7 1.504(5)
C3 C4 1.424(4)
C3 C8 1.505(4)
C4 C5 1.419(4)
C4 C9 1.502(4)
C5 C10 1.502(4)
C11 C12 1.417(5)
C11 C15 1.421(4)
C11 C16 1.507(5)
C12 C13 1.426(4)
C12 C17 1.506(5)
C13 C14 1.421(4)
C13 C18 1.501(5)
C14 C15 1.422(4)
C14 C19 1.501(4)
C15 C20 1.503(5)
C22 C23 1.518(5)
C23 C24 1.503(5)
C25 C26 1.520(5)
C26 C27 1.521(4)
